data_9001969
loop_
_publ_author_name
'Chrosch, J.'
'Colombo, M.'
'Malcherek, T.'
'Salje, E. K. H.'
'Groat, L. A.'
'Bismayer, U.'

_publ_section_title
;
 Thermal annealing behaviour of radiation damaged titanite
 Sample is heated Cardiff titanite, 1123 K for 3 days
;
_journal_name_full 'American Mineralogist'
_journal_page_first 1083
_journal_page_last 1091
_journal_volume 83
_journal_year 1998
_chemical_formula_sum 'Al0.26 Ca O5 Si Ti0.74'
_chemical_name_mineral Titanite
_space_group_IT_number 15
_symmetry_space_group_name_Hall '-A 2ya'
_symmetry_space_group_name_H-M 'A 1 2/a 1'
_cell_angle_alpha 90
_cell_angle_beta 113.944
_cell_angle_gamma 90
_cell_length_a 7.0469
_cell_length_b 8.6901
_cell_length_c 6.5372
_cell_formula_units_Z 4
_cell_volume 365.876
_database_code_amcsd 0002030
_exptl_crystal_density_diffrn 3.460
_exptl_crystal_thermal_history
;annealing behaviour of radiation damaged titanite Sample is heated Cardiff
 titanite, 1123 K for 3 days
;
_cod_original_formula_sum '(Ti.74 Al.26) Ca Si O5'
_cod_database_code 9001969

loop_
_space_group_symop_operation_xyz
x,y,z
x,1/2+y,1/2+z
1/2+x,-y,z
1/2+x,1/2-y,1/2+z
1/2-x,y,-z
1/2-x,1/2+y,1/2-z
-x,-y,-z
-x,1/2-y,1/2-z

loop_
_atom_site_label
_atom_site_fract_x
_atom_site_fract_y
_atom_site_fract_z
_atom_site_occupancy
_atom_site_U_iso_or_equiv
Ti 0.50000 0.00000 0.50000 0.74000 0.02100
Al 0.50000 0.00000 0.50000 0.26000 0.02100
Ca 0.25000 0.16690 0.00000 1.00000 0.03300
Si 0.75000 0.18100 0.00000 1.00000 0.01800
O1 0.75000 0.06600 0.50000 1.00000 0.02500
O2 0.90900 0.06200 0.19300 1.00000 0.01900
O3 0.36700 0.29100 0.35000 1.00000 0.01800

loop_
_cod_related_entry_id
_cod_related_entry_database
_cod_related_entry_code
1 AMCSD 0002030
